data_4002760
loop_
_publ_author_name
'Gu, Pei-Yang'
'Wang, Zongrui'
'Liu, Guangfeng'
'Yao, Huiying'
'Wang, Zilong'
'Li, Yang'
'Zhu, Jia'
'Li, Shuzhou'
'Zhang, Qichun'

_publ_section_title
;
 Synthesis, Full Characterization, and Field Effect Transistor Behavior of
 a Stable Pyrene-Fused N-Heteroacene with Twelve Linearly Annulated
 Six-Membered Rings
;
_journal_name_full 'Chemistry of Materials'
_journal_paper_doi 10.1021/acs.chemmater.7b01318
_journal_year 2017
_chemical_formula_sum 'C146 H170 N8 S4 Si2'
_chemical_formula_weight 2221.33
_chemical_name_systematic
; 
 ? 
;
_space_group_IT_number 14
_symmetry_cell_setting Monoclinic'
_symmetry_space_group_name_Hall '-P 2yn'
_symmetry_space_group_name_H-M 'P 1 21/n 1'
_atom_sites_solution_hydrogens geom
_atom_sites_solution_primary direct
_atom_sites_solution_secondary difmap
_audit_creation_method SHELXL-97
_cell_angle_alpha 90.00
_cell_angle_beta 92.011(3)
_cell_angle_gamma 90.00
_cell_formula_units_Z 2
_cell_length_a 16.281(3)
_cell_length_b 18.231(4)
_cell_length_c 20.595(4)
_cell_measurement_reflns_used 3174
_cell_measurement_temperature 80(2)
_cell_measurement_theta_max 24.71
_cell_measurement_theta_min 2.27
_cell_volume 6109(2)
_computing_cell_refinement 'Bruker SAINT'
_computing_data_collection 'Bruker APEX3'
_computing_data_reduction 'Bruker SAINT'
_computing_molecular_graphics 'Bruker SHELXTL'
_computing_publication_material 'Bruker SHELXTL'
_computing_structure_refinement 'SHELXL-97 (Sheldrick, 2008)'
_computing_structure_solution 'SHELXS-97 (Sheldrick, 2008)'
_diffrn_ambient_temperature 80(2)
_diffrn_measured_fraction_theta_full 0.999
_diffrn_measured_fraction_theta_max 0.999
_diffrn_measurement_device_type 'Bruker APEX-II CCD'
_diffrn_measurement_method '\f and \w scans'
_diffrn_radiation_monochromator graphite
_diffrn_radiation_source 'fine-focus sealed tube'
_diffrn_radiation_type MoK\a
_diffrn_radiation_wavelength 0.71073
_diffrn_reflns_av_R_equivalents 0.0790
_diffrn_reflns_av_sigmaI/netI 0.0572
_diffrn_reflns_limit_h_max 15
_diffrn_reflns_limit_h_min -15
_diffrn_reflns_limit_k_max 17
_diffrn_reflns_limit_k_min -17
_diffrn_reflns_limit_l_max 19
_diffrn_reflns_limit_l_min -19
_diffrn_reflns_number 28238
_diffrn_reflns_theta_full 19.78
_diffrn_reflns_theta_max 19.78
_diffrn_reflns_theta_min 1.49
_exptl_absorpt_coefficient_mu 0.154
_exptl_absorpt_correction_T_max 0.9907
_exptl_absorpt_correction_T_min 0.9279
_exptl_absorpt_correction_type multi-scan
_exptl_absorpt_process_details 'Bruker SADABS'
_exptl_crystal_colour black
_exptl_crystal_density_diffrn 1.207
_exptl_crystal_density_method 'not measured'
_exptl_crystal_description prism
_exptl_crystal_F_000 2388
_exptl_crystal_size_max 0.50
_exptl_crystal_size_mid 0.16
_exptl_crystal_size_min 0.06
_refine_diff_density_max 1.925
_refine_diff_density_min -1.195
_refine_diff_density_rms 0.148
_refine_ls_extinction_method none
_refine_ls_goodness_of_fit_ref 1.721
_refine_ls_hydrogen_treatment mixed
_refine_ls_matrix_type full
_refine_ls_number_parameters 736
_refine_ls_number_reflns 5521
_refine_ls_number_restraints 752
_refine_ls_restrained_S_all 1.650
_refine_ls_R_factor_all 0.1883
_refine_ls_R_factor_gt 0.1381
_refine_ls_shift/su_max 0.033
_refine_ls_shift/su_mean 0.002
_refine_ls_structure_factor_coef Fsqd
_refine_ls_weighting_details 'calc w=1/[\s^2^(Fo^2^)+(0.2000P)^2^+0.2945P] where P=(Fo^2^+2Fc^2^)/3'
_refine_ls_weighting_scheme calc
_refine_ls_wR_factor_gt 0.3882
_refine_ls_wR_factor_ref 0.4330
_reflns_number_gt 3606
_reflns_number_total 5521
_reflns_threshold_expression >2sigma(I)
_cod_data_source_file cm7b01318_si_001.cif
_cod_data_source_block 07_a
_cod_original_sg_symbol_H-M P2(1)/n
_cod_database_code 4002760

loop_
_symmetry_equiv_pos_as_xyz
'x, y, z'
'-x+1/2, y+1/2, -z+1/2'
'-x, -y, -z'
'x-1/2, -y-1/2, z-1/2'

loop_
_atom_site_label
_atom_site_type_symbol
_atom_site_fract_x
_atom_site_fract_y
_atom_site_fract_z
_atom_site_U_iso_or_equiv
_atom_site_adp_type
_atom_site_occupancy
_atom_site_symmetry_multiplicity
_atom_site_calc_flag
_atom_site_refinement_flags
_atom_site_disorder_assembly
_atom_site_disorder_group
S1 S 0.29422(10) 0.63408(11) 0.66356(9) 0.0654(6) Uani 1 1 d U . .
C1 C 0.8750(3) 0.4500(4) 0.6312(3) 0.0513(18) Uani 1 1 d U . .
H1 H 0.9261 0.4702 0.6459 0.062 Uiso 1 1 calc R . .
Si03 Si -0.01435(11) 0.11671(10) 0.30844(10) 0.0622(6) Uani 1 1 d U . .
C3 C 0.7962(3) 0.3496(3) 0.5807(3) 0.0449(16) Uani 1 1 d U . .
S2 S 0.42934(11) 0.24789(10) 0.48867(11) 0.0738(7) Uani 1 1 d U . .
C2 C 0.8741(3) 0.3834(4) 0.6059(3) 0.0550(19) Uani 1 1 d U . .
H2 H 0.9241 0.3568 0.6038 0.066 Uiso 1 1 calc R . .
N004 N 0.2215(2) 0.5439(2) 0.5617(2) 0.0321(13) Uani 1 1 d U . .
C4 C 0.7943(3) 0.2814(3) 0.5528(3) 0.0498(18) Uani 1 1 d U . .
H4 H 0.8443 0.2550 0.5503 0.060 Uiso 1 1 calc R . .
N005 N 0.2122(2) 0.4037(2) 0.5063(2) 0.0317(12) Uani 1 1 d U . .
C5 C 0.7214(3) 0.2486(3) 0.5278(3) 0.0461(16) Uani 1 1 d U . .
N006 N 0.5090(2) 0.5154(2) 0.5992(2) 0.0329(12) Uani 1 1 d U . .
C6 C 0.6489(3) 0.2917(3) 0.5332(3) 0.0367(15) Uani 1 1 d U . .
H6 H 0.5979 0.2718 0.5177 0.044 Uiso 1 1 calc R . .
N007 N 0.5025(2) 0.3751(2) 0.5462(2) 0.0353(13) Uani 1 1 d U . .
C7 C 0.6497(3) 0.3614(3) 0.5602(3) 0.0374(15) Uani 1 1 d U . .
C9 C 0.5775(3) 0.4760(3) 0.5936(3) 0.0348(15) Uani 1 1 d U . .
C8 C 0.5730(3) 0.4024(3) 0.5656(3) 0.0317(14) Uani 1 1 d U . .
C10 C 0.6541(3) 0.5056(3) 0.6184(3) 0.0342(15) Uani 1 1 d U . .
C14 C 0.8009(3) 0.4936(3) 0.6376(3) 0.0432(16) Uani 1 1 d U . .
C13 C 0.8024(3) 0.5640(3) 0.6667(3) 0.0424(16) Uani 1 1 d U . .
H13 H 0.8535 0.5842 0.6815 0.051 Uiso 1 1 calc R . .
C12 C 0.7317(3) 0.6039(3) 0.6740(3) 0.0412(15) Uani 1 1 d U . .
C11 C 0.6575(3) 0.5736(3) 0.6487(3) 0.0416(16) Uani 1 1 d U . .
H11 H 0.6081 0.6008 0.6525 0.050 Uiso 1 1 calc R . .
C18 C 0.4357(3) 0.4871(3) 0.5771(3) 0.0302(14) Uani 1 1 d U . .
C17 C 0.4311(3) 0.4144(3) 0.5504(3) 0.0347(15) Uani 1 1 d U . .
C16 C 0.7240(3) 0.3927(3) 0.5847(3) 0.0381(15) Uani 1 1 d U . .
C15 C 0.7267(3) 0.4640(3) 0.6123(3) 0.0374(15) Uani 1 1 d U . .
C19 C 0.3648(3) 0.5299(3) 0.5837(3) 0.0371(15) Uani 1 1 d U . .
C43 C 0.31332(5) 0.76573(4) 0.73199(5) 0.135(2) Uani 1 1 d DU . .
H43A H 0.2768 0.7993 0.7066 0.163 Uiso 1 1 calc R . .
H43B H 0.2790 0.7383 0.7624 0.163 Uiso 1 1 calc R . .
C42 C 0.35257(12) 0.71107(9) 0.68524(9) 0.0625(18) Uani 1 1 d DU . .
C41 C 0.4222(2) 0.71853(5) 0.65834(9) 0.0475(11) Uani 1 1 d DU . .
H41 H 0.4580 0.7597 0.6604 0.057 Uiso 1 1 calc R . .
C40 C 0.43327(5) 0.65235(5) 0.62539(10) 0.0475(11) Uani 1 1 d DU . .
H40 H 0.4855 0.6413 0.6087 0.057 Uiso 1 1 calc R . .
C39 C 0.37023(7) 0.60311(8) 0.6167(3) 0.0475(11) Uani 1 1 d DU . .
C38 C 0.7646(5) 0.1177(4) 0.5418(4) 0.087(2) Uani 1 1 d U . .
H38A H 0.7507 0.0686 0.5255 0.131 Uiso 1 1 calc R . .
H38B H 0.7461 0.1228 0.5863 0.131 Uiso 1 1 calc R . .
H38C H 0.8243 0.1247 0.5414 0.131 Uiso 1 1 calc R . .
C37 C 0.7672(5) 0.1786(4) 0.4340(3) 0.082(2) Uani 1 1 d U . .
H37A H 0.7792 0.1287 0.4193 0.123 Uiso 1 1 calc R . .
H37B H 0.8187 0.2059 0.4404 0.123 Uiso 1 1 calc R . .
H37C H 0.7320 0.2034 0.4013 0.123 Uiso 1 1 calc R . .
C36 C 0.6324(4) 0.1464(4) 0.4797(5) 0.097(3) Uani 1 1 d U . .
H36A H 0.6360 0.0992 0.4572 0.145 Uiso 1 1 calc R . .
H36B H 0.6046 0.1822 0.4511 0.145 Uiso 1 1 calc R . .
H36C H 0.6012 0.1403 0.5192 0.145 Uiso 1 1 calc R . .
C35 C 0.7225(4) 0.1749(3) 0.4988(3) 0.0552(17) Uani 1 1 d U . .
C34 C 0.6490(4) 0.7078(4) 0.7238(4) 0.086(3) Uani 1 1 d U . .
H34A H 0.6554 0.7531 0.7491 0.130 Uiso 1 1 calc R . .
H34B H 0.6183 0.6718 0.7486 0.130 Uiso 1 1 calc R . .
H34C H 0.6190 0.7184 0.6827 0.130 Uiso 1 1 calc R . .
C33 C 0.7782(4) 0.6664(4) 0.7775(3) 0.065(2) Uani 1 1 d U . .
H33A H 0.7716 0.7111 0.8032 0.097 Uiso 1 1 calc R . .
H33B H 0.8368 0.6569 0.7722 0.097 Uiso 1 1 calc R . .
H33C H 0.7535 0.6249 0.7999 0.097 Uiso 1 1 calc R . .
C32 C 0.7821(4) 0.7335(4) 0.6706(3) 0.0595(19) Uani 1 1 d U . .
H32A H 0.7793 0.7813 0.6922 0.089 Uiso 1 1 calc R . .
H32B H 0.7575 0.7373 0.6266 0.089 Uiso 1 1 calc R . .
H32C H 0.8397 0.7183 0.6682 0.089 Uiso 1 1 calc R . .
C31 C 0.7348(3) 0.6765(3) 0.7093(3) 0.0484(16) Uani 1 1 d U . .
C30 C 0.0632(3) 0.3510(3) 0.4488(3) 0.0304(15) Uani 1 1 d U . .
H30 H 0.1108 0.3212 0.4465 0.036 Uiso 1 1 calc R . .
C29 C -0.0110(3) 0.3263(3) 0.4222(3) 0.0328(15) Uani 1 1 d U . .
C28 C -0.0819(3) 0.3693(3) 0.4279(3) 0.0328(15) Uani 1 1 d U . .
H28 H -0.1331 0.3518 0.4107 0.039 Uiso 1 1 calc R . .
C27 C -0.0779(3) 0.4377(3) 0.4585(3) 0.0346(15) Uani 1 1 d U . .
C26 C -0.0013(3) 0.4638(3) 0.4851(3) 0.0303(15) Uani 1 1 d U . .
C25 C 0.0687(3) 0.4208(3) 0.4796(3) 0.0280(14) Uani 1 1 d U . .
C24 C 0.1530(3) 0.5168(3) 0.5375(3) 0.0305(15) Uani 1 1 d U . .
C23 C 0.1474(3) 0.4463(3) 0.5083(3) 0.0313(15) Uani 1 1 d U . .
C22 C 0.3564(3) 0.3816(3) 0.5302(3) 0.0307(14) Uani 1 1 d U . .
C21 C 0.2857(3) 0.4281(3) 0.5313(3) 0.0304(14) Uani 1 1 d U . .
C20 C 0.2908(3) 0.5007(3) 0.5590(3) 0.0314(15) Uani 1 1 d U . .
C53 C 0.2929(4) 0.1852(4) 0.4997(4) 0.063(2) Uani 1 1 d U . .
H53 H 0.2513 0.1487 0.5008 0.075 Uiso 1 1 calc R . .
C52 C 0.2795(4) 0.2595(3) 0.5157(3) 0.0466(18) Uani 1 1 d U . .
H52 H 0.2274 0.2785 0.5264 0.056 Uiso 1 1 calc R . .
C51 C 0.3485(3) 0.3008(3) 0.5144(3) 0.0364(16) Uani 1 1 d U . .
C50 C 0.39344(6) 0.94015(3) 0.81493(10) 0.183(4) Uani 1 1 d DU . .
H50A H 0.4386 0.9337 0.7852 0.274 Uiso 1 1 calc R . .
H50B H 0.4159 0.9452 0.8595 0.274 Uiso 1 1 calc R . .
H50C H 0.3623 0.9843 0.8028 0.274 Uiso 1 1 calc R . .
C49 C 0.33625(4) 0.87290(3) 0.81067(6) 0.238(3) Uani 1 1 d DU . .
H49A H 0.2832 0.8869 0.7893 0.286 Uiso 1 1 calc R . .
H49B H 0.3253 0.8550 0.8549 0.286 Uiso 1 1 calc R . .
C48 C 0.49341(4) 0.66528(7) 0.93061(6) 0.325(5) Uani 1 1 d DU . .
H48A H 0.4850 0.6178 0.9517 0.487 Uiso 1 1 calc R . .
H48B H 0.5346 0.6935 0.9558 0.487 Uiso 1 1 calc R . .
H48C H 0.5126 0.6574 0.8866 0.487 Uiso 1 1 calc R . .
C47 C 0.41172(5) 0.70790(6) 0.92706(2) 0.371(5) Uani 1 1 d DU . .
H47A H 0.4204 0.7582 0.9442 0.446 Uiso 1 1 calc R . .
H47B H 0.3710 0.6831 0.9541 0.446 Uiso 1 1 calc R . .
C46 C 0.37879(5) 0.71166(4) 0.85612(3) 0.373(4) Uani 1 1 d DU . .
H46A H 0.3212 0.7291 0.8549 0.447 Uiso 1 1 calc R . .
H46B H 0.3799 0.6621 0.8364 0.447 Uiso 1 1 calc R . .
C45 C 0.43209(4) 0.76441(3) 0.81713(3) 0.290(3) Uani 1 1 d DU . .
H45A H 0.4642 0.7965 0.8473 0.347 Uiso 1 1 calc R . .
H45B H 0.4711 0.7360 0.7913 0.347 Uiso 1 1 calc R . .
C44 C 0.37680(5) 0.81157(3) 0.77154(3) 0.247(3) Uani 1 1 d DU . .
H44 H 0.4132 0.8358 0.7398 0.297 Uiso 1 1 calc R . .
C68 C -0.0213(4) 0.1505(4) 0.2203(3) 0.0702(19) Uani 1 1 d U . .
H68 H -0.0176 0.1063 0.1918 0.084 Uiso 1 1 calc R . .
C69 C -0.1027(4) 0.1849(5) 0.2059(4) 0.091(3) Uani 1 1 d U . .
H69A H -0.1037 0.2055 0.1619 0.136 Uiso 1 1 calc R . .
H69B H -0.1121 0.2240 0.2374 0.136 Uiso 1 1 calc R . .
H69C H -0.1459 0.1477 0.2088 0.136 Uiso 1 1 calc R . .
C70 C 0.0491(4) 0.1999(4) 0.2045(4) 0.082(2) Uani 1 1 d U . .
H70A H 0.0386 0.2221 0.1617 0.122 Uiso 1 1 calc R . .
H70B H 0.1000 0.1713 0.2042 0.122 Uiso 1 1 calc R . .
H70C H 0.0545 0.2387 0.2374 0.122 Uiso 1 1 calc R . .
C71 C 0.0876(4) 0.0724(4) 0.3279(4) 0.085(2) Uani 1 1 d U . .
H71 H 0.1304 0.1037 0.3080 0.102 Uiso 1 1 calc R . .
C72 C 0.0966(5) -0.0056(4) 0.2991(4) 0.103(3) Uani 1 1 d U . .
H72A H 0.1533 -0.0226 0.3065 0.155 Uiso 1 1 calc R . .
H72B H 0.0835 -0.0043 0.2523 0.155 Uiso 1 1 calc R . .
H72C H 0.0589 -0.0392 0.3203 0.155 Uiso 1 1 calc R . .
C73 C 0.1093(5) 0.0685(5) 0.4014(5) 0.129(3) Uani 1 1 d U . .
H73A H 0.1519 0.0313 0.4094 0.194 Uiso 1 1 calc R . .
H73B H 0.0601 0.0553 0.4249 0.194 Uiso 1 1 calc R . .
H73C H 0.1296 0.1163 0.4165 0.194 Uiso 1 1 calc R . .
C67 C -0.1033(5) 0.0249(5) 0.3934(4) 0.106(3) Uani 1 1 d U . .
H67A H -0.1512 -0.0069 0.3988 0.159 Uiso 1 1 calc R . .
H67B H -0.1027 0.0635 0.4265 0.159 Uiso 1 1 calc R . .
H67C H -0.0529 -0.0044 0.3982 0.159 Uiso 1 1 calc R . .
C66 C -0.1296(5) 0.0001(4) 0.2736(4) 0.107(3) Uani 1 1 d U . .
H66A H -0.1789 -0.0263 0.2862 0.161 Uiso 1 1 calc R . .
H66B H -0.0836 -0.0344 0.2711 0.161 Uiso 1 1 calc R . .
H66C H -0.1397 0.0231 0.2311 0.161 Uiso 1 1 calc R . .
C65 C -0.1080(4) 0.0602(4) 0.3250(4) 0.083(2) Uani 1 1 d U . .
H65 H -0.1556 0.0950 0.3246 0.100 Uiso 1 1 calc R . .
C64 C -0.0166(3) 0.2012(3) 0.3592(3) 0.0436(16) Uani 1 1 d U . .
C63 C -0.0147(3) 0.2577(3) 0.3880(3) 0.0315(15) Uani 1 1 d U . .
C61 C 0.55695(4) -0.08592(13) 0.35551(5) 0.192(4) Uani 1 1 d DU . .
H61A H 0.5382 -0.1139 0.3934 0.230 Uiso 0.449(13) 1 calc PR A 1
H61B H 0.5408 -0.1123 0.3150 0.230 Uiso 0.449(13) 1 calc PR A 1
H61C H 0.5860 -0.0954 0.3977 0.230 Uiso 0.551(13) 1 calc PR A 2
H61D H 0.5094 -0.1197 0.3521 0.230 Uiso 0.551(13) 1 calc PR A 2
C62A C 0.65001(5) -0.0707(3) 0.3602(11) 0.174(8) Uani 0.449(13) 1 d PDU A 1
H62A H 0.6668 -0.0612 0.4056 0.261 Uiso 0.449(13) 1 calc PR A 1
H62B H 0.6626 -0.0278 0.3337 0.261 Uiso 0.449(13) 1 calc PR A 1
H62C H 0.6798 -0.1135 0.3444 0.261 Uiso 0.449(13) 1 calc PR A 1
C62B C 0.61552(9) -0.1039(3) 0.30059(8) 0.249(6) Uani 0.551(13) 1 d PDU A 2
H62D H 0.5850 -0.1026 0.2587 0.374 Uiso 0.551(13) 1 calc PR A 2
H62E H 0.6390 -0.1529 0.3076 0.374 Uiso 0.551(13) 1 calc PR A 2
H62F H 0.6599 -0.0675 0.3005 0.374 Uiso 0.551(13) 1 calc PR A 2
C60 C 0.52443(5) -0.0060(5) 0.35526(10) 0.197(4) Uani 1 1 d DU A .
H60A H 0.5633 0.0256 0.3805 0.236 Uiso 1 1 calc R . .
H60B H 0.5209 0.0126 0.3101 0.236 Uiso 1 1 calc R . .
C59 C 0.43906(6) -0.00210(4) 0.38494(12) 0.179(3) Uani 1 1 d DU . .
H59A H 0.4416 -0.0261 0.4281 0.214 Uiso 1 1 calc R A .
H59B H 0.3993 -0.0297 0.3569 0.214 Uiso 1 1 calc R . .
C58 C 0.31405(5) 0.06384(8) 0.3146(3) 0.242(5) Uani 1 1 d DU A .
H58A H 0.2658 0.0938 0.3029 0.363 Uiso 1 1 calc R . .
H58B H 0.3037 0.0360 0.3542 0.363 Uiso 1 1 calc R . .
H58C H 0.3249 0.0298 0.2791 0.363 Uiso 1 1 calc R . .
C57 C 0.38909(8) 0.11408(6) 0.32654(4) 0.181(3) Uani 1 1 d DU . .
H57A H 0.4327 0.1069 0.2949 0.218 Uiso 1 1 calc R A .
H57B H 0.3747 0.1667 0.3301 0.218 Uiso 1 1 calc R . .
C56 C 0.40796(13) 0.07711(5) 0.39261(3) 0.185(3) Uani 1 1 d DU A .
H56 H 0.4657 0.0957 0.3923 0.222 Uiso 1 1 calc R . .
C55 C 0.4039(4) 0.09530(19) 0.46543(4) 0.128(2) Uani 1 1 d DU . .
H55A H 0.3695 0.0577 0.4860 0.154 Uiso 1 1 calc R A .
H55B H 0.4600 0.0910 0.4851 0.154 Uiso 1 1 calc R . .
C54 C 0.3699(4) 0.1713(4) 0.4827(4) 0.080(2) Uani 1 1 d U A .

loop_
_atom_site_aniso_label
_atom_site_aniso_U_11
_atom_site_aniso_U_22
_atom_site_aniso_U_33
_atom_site_aniso_U_23
_atom_site_aniso_U_13
_atom_site_aniso_U_12
S1 0.0467(9) 0.0760(13) 0.0734(13) -0.0176(11) 0.0026(9) 0.0062(9)
C1 0.022(2) 0.066(3) 0.065(4) 0.002(3) -0.003(3) 0.000(2)
Si03 0.0478(10) 0.0471(11) 0.0924(14) -0.0401(10) 0.0142(10) -0.0044(9)
C3 0.026(2) 0.059(3) 0.050(4) 0.005(3) 0.003(3) 0.007(2)
S2 0.0495(10) 0.0462(11) 0.1264(18) -0.0101(12) 0.0133(11) 0.0093(9)
C2 0.033(3) 0.075(3) 0.057(4) 0.001(3) -0.003(3) 0.008(3)
N004 0.0236(19) 0.031(2) 0.041(3) -0.008(2) -0.002(2) 0.0029(18)
C4 0.032(3) 0.049(3) 0.069(4) 0.005(3) 0.009(3) 0.012(2)
N005 0.0210(18) 0.036(2) 0.038(3) -0.004(2) 0.002(2) 0.0040(18)
C5 0.039(3) 0.060(3) 0.041(3) 0.002(3) 0.006(3) 0.010(2)
N006 0.0295(19) 0.038(3) 0.031(3) 0.006(2) 0.000(2) 0.0001(19)
C6 0.036(3) 0.043(3) 0.031(3) 0.003(3) 0.002(3) 0.003(2)
N007 0.0260(19) 0.039(3) 0.040(3) 0.000(2) -0.001(2) 0.0061(19)
C7 0.027(2) 0.047(3) 0.039(3) 0.003(3) 0.008(3) 0.005(2)
C9 0.027(2) 0.042(3) 0.036(3) 0.008(3) 0.002(2) 0.005(2)
C8 0.030(2) 0.037(3) 0.029(3) 0.007(3) 0.000(2) -0.001(2)
C10 0.027(2) 0.044(3) 0.032(3) 0.003(3) -0.003(2) 0.000(2)
C14 0.021(2) 0.053(3) 0.055(4) 0.013(3) -0.001(3) -0.001(2)
C13 0.018(2) 0.063(3) 0.046(4) 0.004(3) 0.002(3) -0.007(2)
C12 0.029(3) 0.052(3) 0.043(3) 0.005(3) 0.003(3) -0.005(2)
C11 0.028(3) 0.050(3) 0.047(4) 0.005(3) 0.003(3) 0.002(2)
C18 0.025(2) 0.037(3) 0.029(3) -0.001(3) 0.003(2) 0.000(2)
C17 0.028(2) 0.038(3) 0.038(3) -0.001(3) 0.002(3) 0.005(2)
C16 0.026(2) 0.047(3) 0.042(3) 0.009(3) 0.004(3) 0.006(2)
C15 0.024(2) 0.047(3) 0.040(4) 0.008(3) -0.005(3) 0.000(2)
C19 0.030(2) 0.036(3) 0.045(4) 0.001(2) -0.007(3) 0.003(2)
C43 0.077(4) 0.138(4) 0.193(6) -0.107(4) 0.024(3) 0.009(4)
C42 0.059(3) 0.058(3) 0.069(4) -0.021(3) -0.008(3) 0.028(3)
C41 0.0159(14) 0.0465(19) 0.079(3) -0.0095(18) -0.0166(16) 0.0028(14)
C40 0.0159(14) 0.0465(19) 0.079(3) -0.0095(18) -0.0166(16) 0.0028(14)
C39 0.0159(14) 0.0465(19) 0.079(3) -0.0095(18) -0.0166(16) 0.0028(14)
C38 0.125(5) 0.063(4) 0.072(4) -0.004(4) -0.007(4) 0.032(4)
C37 0.102(4) 0.090(5) 0.054(4) -0.022(3) 0.010(3) -0.001(4)
C36 0.070(3) 0.071(5) 0.149(8) -0.027(5) 0.005(4) 0.002(3)
C35 0.049(3) 0.047(3) 0.069(4) -0.004(3) 0.010(3) 0.015(3)
C34 0.036(3) 0.076(5) 0.148(7) -0.040(5) 0.016(3) -0.008(3)
C33 0.077(4) 0.071(5) 0.047(3) 0.009(3) 0.001(3) -0.020(4)
C32 0.072(4) 0.060(4) 0.047(4) 0.009(3) 0.009(3) -0.019(3)
C31 0.030(3) 0.060(3) 0.056(4) 0.003(3) 0.006(3) -0.010(3)
C30 0.019(2) 0.035(3) 0.038(3) -0.008(3) 0.010(2) 0.000(2)
C29 0.026(2) 0.032(3) 0.041(3) -0.003(2) 0.002(3) 0.002(2)
C28 0.023(2) 0.034(3) 0.042(3) -0.008(3) -0.005(3) -0.001(2)
C27 0.026(2) 0.036(3) 0.042(3) -0.013(3) 0.006(3) -0.003(2)
C26 0.028(2) 0.029(3) 0.034(3) -0.008(3) 0.002(2) 0.003(2)
C25 0.024(2) 0.026(3) 0.034(3) -0.004(2) 0.008(2) 0.005(2)
C24 0.024(2) 0.031(3) 0.036(3) -0.005(3) -0.005(2) 0.002(2)
C23 0.022(2) 0.028(3) 0.044(3) -0.008(3) 0.008(2) 0.003(2)
C22 0.027(2) 0.034(2) 0.030(3) -0.004(3) -0.008(3) 0.008(2)
C21 0.025(2) 0.032(3) 0.035(3) -0.007(3) 0.005(2) -0.003(2)
C20 0.026(2) 0.029(3) 0.038(3) 0.000(3) -0.004(2) 0.006(2)
C53 0.053(3) 0.041(3) 0.094(5) -0.006(4) -0.002(4) -0.002(3)
C52 0.035(3) 0.035(3) 0.069(4) -0.005(3) -0.011(3) 0.006(2)
C51 0.024(3) 0.035(2) 0.050(4) 0.000(3) 0.002(3) 0.009(2)
C50 0.195(9) 0.226(6) 0.129(9) -0.055(7) 0.031(8) 0.014(6)
C49 0.080(6) 0.335(5) 0.297(8) -0.265(5) -0.013(6) 0.009(4)
C48 0.163(6) 0.312(10) 0.499(13) -0.320(8) 0.025(7) -0.090(5)
C47 0.297(9) 0.381(14) 0.437(5) -0.231(8) 0.007(8) 0.021(8)
C46 0.352(9) 0.360(8) 0.409(6) -0.209(5) 0.048(6) 0.034(7)
C45 0.150(6) 0.307(7) 0.405(7) -0.234(5) -0.094(5) 0.021(5)
C44 0.094(6) 0.338(5) 0.307(7) -0.260(3) -0.044(5) 0.045(5)
C68 0.053(3) 0.078(4) 0.080(3) -0.047(3) 0.016(3) -0.008(3)
C69 0.066(3) 0.125(6) 0.081(5) -0.049(4) -0.005(4) 0.006(4)
C70 0.063(3) 0.085(5) 0.098(5) -0.033(4) 0.025(4) -0.014(4)
C71 0.070(3) 0.041(3) 0.145(5) -0.020(4) 0.016(4) 0.020(3)
C72 0.124(6) 0.049(4) 0.140(6) -0.025(4) 0.046(5) 0.015(4)
C73 0.097(5) 0.117(7) 0.170(5) -0.063(5) -0.043(5) 0.051(5)
C67 0.114(5) 0.081(6) 0.127(4) -0.029(4) 0.060(4) -0.011(5)
C66 0.100(5) 0.072(4) 0.151(5) -0.065(4) 0.032(5) -0.040(4)
C65 0.080(3) 0.060(4) 0.113(4) -0.046(3) 0.033(4) -0.015(3)
C64 0.027(3) 0.044(3) 0.060(3) -0.021(3) 0.007(3) 0.000(2)
C63 0.019(3) 0.034(3) 0.041(3) -0.008(2) -0.003(3) 0.004(2)
C61 0.199(5) 0.072(5) 0.309(9) -0.026(8) 0.058(6) 0.035(5)
C62A 0.169(5) 0.170(15) 0.188(19) 0.037(17) 0.076(15) 0.098(7)
C62B 0.167(11) 0.166(12) 0.422(13) 0.007(11) 0.124(9) 0.045(10)
C60 0.179(5) 0.098(5) 0.311(11) -0.004(7) -0.033(6) 0.076(4)
C59 0.266(6) 0.091(4) 0.181(8) -0.039(4) 0.019(6) 0.086(5)
C58 0.178(7) 0.102(7) 0.440(12) -0.098(10) -0.077(7) 0.054(5)
C57 0.202(8) 0.100(6) 0.240(5) 0.005(5) -0.013(9) 0.028(5)
C56 0.269(7) 0.088(4) 0.196(4) -0.051(4) -0.005(5) 0.087(5)
C55 0.127(6) 0.055(3) 0.204(4) -0.044(4) 0.037(6) 0.022(4)
C54 0.068(3) 0.039(3) 0.134(6) -0.005(4) 0.017(4) 0.013(3)

loop_
_atom_type_symbol
_atom_type_description
_atom_type_scat_dispersion_real
_atom_type_scat_dispersion_imag
_atom_type_scat_source
C C 0.0033 0.0016 'International Tables Vol C Tables 4.2.6.8 and 6.1.1.4'
H H 0.0000 0.0000 'International Tables Vol C Tables 4.2.6.8 and 6.1.1.4'
N N 0.0061 0.0033 'International Tables Vol C Tables 4.2.6.8 and 6.1.1.4'
Si Si 0.0817 0.0704 'International Tables Vol C Tables 4.2.6.8 and 6.1.1.4'
S S 0.1246 0.1234 'International Tables Vol C Tables 4.2.6.8 and 6.1.1.4'

loop_
_geom_angle_atom_site_label_1
_geom_angle_atom_site_label_2
_geom_angle_atom_site_label_3
_geom_angle
_geom_angle_site_symmetry_3
C39 S1 C42 90.67(11) .
C2 C1 C14 122.7(5) .
C2 C1 H1 118.6 .
C14 C1 H1 118.6 .
C64 Si03 C71 105.7(3) .
C64 Si03 C65 108.6(3) .
C71 Si03 C65 116.3(3) .
C64 Si03 C68 105.3(3) .
C71 Si03 C68 111.3(3) .
C65 Si03 C68 109.0(3) .
C4 C3 C16 121.4(5) .
C4 C3 C2 122.0(5) .
C16 C3 C2 116.6(5) .
C54 S2 C51 92.4(3) .
C1 C2 C3 121.1(5) .
C1 C2 H2 119.5 .
C3 C2 H2 119.5 .
C24 N004 C20 117.2(4) .
C3 C4 C5 123.0(5) .
C3 C4 H4 118.5 .
C5 C4 H4 118.5 .
C23 N005 C21 119.5(4) .
C4 C5 C6 115.2(5) .
C4 C5 C35 121.0(5) .
C6 C5 C35 123.8(5) .
C9 N006 C18 119.5(5) .
C7 C6 C5 122.7(5) .
C7 C6 H6 118.7 .
C5 C6 H6 118.7 .
C8 N007 C17 121.5(5) .
C6 C7 C16 120.5(5) .
C6 C7 C8 120.2(5) .
C16 C7 C8 119.2(5) .
N006 C9 C10 119.1(5) .
N006 C9 C8 119.8(5) .
C10 C9 C8 121.0(5) .
N007 C8 C7 121.9(5) .
N007 C8 C9 120.2(5) .
C7 C8 C9 117.9(5) .
C11 C10 C15 119.9(5) .
C11 C10 C9 121.0(5) .
C15 C10 C9 119.0(5) .
C15 C14 C13 120.4(5) .
C15 C14 C1 117.5(5) .
C13 C14 C1 122.0(5) .
C12 C13 C14 121.5(5) .
C12 C13 H13 119.2 .
C14 C13 H13 119.2 .
C13 C12 C11 117.6(5) .
C13 C12 C31 120.1(5) .
C11 C12 C31 122.3(5) .
C10 C11 C12 122.4(5) .
C10 C11 H11 118.8 .
C12 C11 H11 118.8 .
N006 C18 C19 118.1(5) .
N006 C18 C17 120.7(4) .
C19 C18 C17 121.2(5) .
N007 C17 C22 119.0(5) .
N007 C17 C18 118.3(4) .
C22 C17 C18 122.7(5) .
C7 C16 C3 117.1(5) .
C7 C16 C15 121.7(5) .
C3 C16 C15 121.1(5) .
C14 C15 C10 118.1(5) .
C14 C15 C16 120.9(5) .
C10 C15 C16 120.9(5) .
C20 C19 C18 117.0(5) .
C20 C19 C39 122.7(4) .
C18 C19 C39 120.2(4) .
C44 C43 C42 113.36(10) .
C44 C43 H43A 108.9 .
C42 C43 H43A 108.9 .
C44 C43 H43B 108.9 .
C42 C43 H43B 108.9 .
H43A C43 H43B 107.7 .
C41 C42 C43 126.32(14) .
C41 C42 S1 117.07(11) .
C43 C42 S1 116.52(13) .
C42 C41 C40 104.39(17) .
C42 C41 H41 127.8 .
C40 C41 H41 127.8 .
C39 C40 C41 121.3(2) .
C39 C40 H40 119.4 .
C41 C40 H40 119.4 .
C40 C39 C19 132.4(3) .
C40 C39 S1 105.5(2) .
C19 C39 S1 121.6(2) .
C35 C38 H38A 109.5 .
C35 C38 H38B 109.5 .
H38A C38 H38B 109.5 .
C35 C38 H38C 109.5 .
H38A C38 H38C 109.5 .
H38B C38 H38C 109.5 .
C35 C37 H37A 109.5 .
C35 C37 H37B 109.5 .
H37A C37 H37B 109.5 .
C35 C37 H37C 109.5 .
H37A C37 H37C 109.5 .
H37B C37 H37C 109.5 .
C35 C36 H36A 109.5 .
C35 C36 H36B 109.5 .
H36A C36 H36B 109.5 .
C35 C36 H36C 109.5 .
H36A C36 H36C 109.5 .
H36B C36 H36C 109.5 .
C5 C35 C38 113.7(6) .
C5 C35 C37 108.9(5) .
C38 C35 C37 108.5(6) .
C5 C35 C36 112.0(5) .
C38 C35 C36 108.3(6) .
C37 C35 C36 105.0(6) .
C31 C34 H34A 109.5 .
C31 C34 H34B 109.5 .
H34A C34 H34B 109.5 .
C31 C34 H34C 109.5 .
H34A C34 H34C 109.5 .
H34B C34 H34C 109.5 .
C31 C33 H33A 109.5 .
C31 C33 H33B 109.5 .
H33A C33 H33B 109.5 .
C31 C33 H33C 109.5 .
H33A C33 H33C 109.5 .
H33B C33 H33C 109.5 .
C31 C32 H32A 109.5 .
C31 C32 H32B 109.5 .
H32A C32 H32B 109.5 .
C31 C32 H32C 109.5 .
H32A C32 H32C 109.5 .
H32B C32 H32C 109.5 .
C12 C31 C32 110.6(5) .
C12 C31 C34 113.6(5) .
C32 C31 C34 108.8(5) .
C12 C31 C33 109.6(5) .
C32 C31 C33 109.2(5) .
C34 C31 C33 104.7(5) .
C29 C30 C25 120.5(5) .
C29 C30 H30 119.7 .
C25 C30 H30 119.7 .
C30 C29 C28 119.6(5) .
C30 C29 C63 119.9(5) .
C28 C29 C63 120.5(5) .
C27 C28 C29 120.7(5) .
C27 C28 H28 119.7 .
C29 C28 H28 119.7 .
C28 C27 C26 119.8(5) .
C28 C27 C24 119.9(5) 3_566
C26 C27 C24 120.2(5) 3_566
C25 C26 C27 119.2(5) .
C25 C26 C26 122.3(6) 3_566
C27 C26 C26 118.5(6) 3_566
C26 C25 C30 120.1(5) .
C26 C25 C23 119.6(5) .
C30 C25 C23 120.3(4) .
N004 C24 C23 123.2(5) .
N004 C24 C27 117.6(5) 3_566
C23 C24 C27 119.2(4) 3_566
N005 C23 C24 120.5(4) .
N005 C23 C25 119.4(5) .
C24 C23 C25 120.1(4) .
C17 C22 C21 115.5(5) .
C17 C22 C51 123.0(4) .
C21 C22 C51 121.2(4) .
N005 C21 C22 119.8(5) .
N005 C21 C20 119.2(4) .
C22 C21 C20 121.0(4) .
N004 C20 C19 117.6(5) .
N004 C20 C21 120.3(4) .
C19 C20 C21 122.1(5) .
C54 C53 C52 113.3(6) .
C54 C53 H53 123.4 .
C52 C53 H53 123.4 .
C51 C52 C53 113.2(5) .
C51 C52 H52 123.4 .
C53 C52 H52 123.4 .
C52 C51 C22 127.0(5) .
C52 C51 S2 109.6(4) .
C22 C51 S2 123.3(4) .
C49 C50 H50A 109.5 .
C49 C50 H50B 109.5 .
H50A C50 H50B 109.5 .
C49 C50 H50C 109.5 .
H50A C50 H50C 109.5 .
H50B C50 H50C 109.5 .
C50 C49 C44 109.78(7) .
C50 C49 H49A 109.7 .
C44 C49 H49A 109.7 .
C50 C49 H49B 109.7 .
C44 C49 H49B 109.7 .
H49A C49 H49B 108.2 .
C47 C48 H48A 109.5 .
C47 C48 H48B 109.5 .
H48A C48 H48B 109.5 .
C47 C48 H48C 109.5 .
H48A C48 H48C 109.5 .
H48B C48 H48C 109.5 .
C48 C47 C46 109.81(6) .
C48 C47 H47A 109.7 .
C46 C47 H47A 109.7 .
C48 C47 H47B 109.7 .
C46 C47 H47B 109.7 .
H47A C47 H47B 108.2 .
C47 C46 C45 109.80(6) .
C47 C46 H46A 109.7 .
C45 C46 H46A 109.7 .
C47 C46 H46B 109.7 .
C45 C46 H46B 109.7 .
H46A C46 H46B 108.2 .
C44 C45 C46 109.78(5) .
C44 C45 H45A 109.7 .
C46 C45 H45A 109.7 .
C44 C45 H45B 109.7 .
C46 C45 H45B 109.7 .
H45A C45 H45B 108.2 .
C43 C44 C45 112.74(5) .
C43 C44 C49 112.26(7) .
C45 C44 C49 109.78(6) .
C43 C44 H44 107.2 .
C45 C44 H44 107.2 .
C49 C44 H44 107.2 .
C69 C68 C70 112.6(6) .
C69 C68 Si03 110.3(5) .
C70 C68 Si03 112.3(5) .
C69 C68 H68 107.1 .
C70 C68 H68 107.1 .
Si03 C68 H68 107.1 .
C68 C69 H69A 109.5 .
C68 C69 H69B 109.5 .
H69A C69 H69B 109.5 .
C68 C69 H69C 109.5 .
H69A C69 H69C 109.5 .
H69B C69 H69C 109.5 .
C68 C70 H70A 109.5 .
C68 C70 H70B 109.5 .
H70A C70 H70B 109.5 .
C68 C70 H70C 109.5 .
H70A C70 H70C 109.5 .
H70B C70 H70C 109.5 .
C73 C71 C72 108.1(7) .
C73 C71 Si03 113.6(5) .
C72 C71 Si03 114.1(5) .
C73 C71 H71 106.9 .
C72 C71 H71 106.9 .
Si03 C71 H71 106.9 .
C71 C72 H72A 109.5 .
C71 C72 H72B 109.5 .
H72A C72 H72B 109.5 .
C71 C72 H72C 109.5 .
H72A C72 H72C 109.5 .
H72B C72 H72C 109.5 .
C71 C73 H73A 109.5 .
C71 C73 H73B 109.5 .
H73A C73 H73B 109.5 .
C71 C73 H73C 109.5 .
H73A C73 H73C 109.5 .
H73B C73 H73C 109.5 .
C65 C67 H67A 109.5 .
C65 C67 H67B 109.5 .
H67A C67 H67B 109.5 .
C65 C67 H67C 109.5 .
H67A C67 H67C 109.5 .
H67B C67 H67C 109.5 .
C65 C66 H66A 109.5 .
C65 C66 H66B 109.5 .
H66A C66 H66B 109.5 .
C65 C66 H66C 109.5 .
H66A C66 H66C 109.5 .
H66B C66 H66C 109.5 .
C67 C65 C66 109.2(6) .
C67 C65 Si03 112.2(5) .
C66 C65 Si03 115.3(5) .
C67 C65 H65 106.5 .
C66 C65 H65 106.5 .
Si03 C65 H65 106.5 .
C63 C64 Si03 174.9(5) .
C64 C63 C29 179.0(6) .
C62A C61 C62B 56.7(8) .
C62A C61 C60 99.6(2) .
C62B C61 C60 114.7(2) .
C62A C61 H61A 111.9 .
C62B C61 H61A 133.3 .
C60 C61 H61A 111.9 .
C62A C61 H61B 111.9 .
C62B C61 H61B 55.3 .
C60 C61 H61B 111.9 .
H61A C61 H61B 109.6 .
C62A C61 H61C 62.4 .
C62B C61 H61C 108.6 .
C60 C61 H61C 108.6 .
H61A C61 H61C 50.8 .
H61B C61 H61C 139.5 .
C62A C61 H61D 151.8 .
C62B C61 H61D 108.6 .
C60 C61 H61D 108.6 .
H61A C61 H61D 58.2 .
H61B C61 H61D 57.0 .
H61C C61 H61D 107.6 .
C61 C62A H62A 109.5 .
C61 C62A H62B 109.5 .
C61 C62A H62C 109.5 .
C61 C62B H62D 109.5 .
C61 C62B H62E 109.5 .
H62D C62B H62E 109.5 .
C61 C62B H62F 109.5 .
H62D C62B H62F 109.5 .
H62E C62B H62F 109.5 .
C59 C60 C61 110.8(4) .
C59 C60 H60A 109.5 .
C61 C60 H60A 109.5 .
C59 C60 H60B 109.5 .
C61 C60 H60B 109.5 .
H60A C60 H60B 108.1 .
C60 C59 C56 112.9(4) .
C60 C59 H59A 109.0 .
C56 C59 H59A 109.0 .
C60 C59 H59B 109.0 .
C56 C59 H59B 109.0 .
H59A C59 H59B 107.8 .
C57 C58 H58A 109.5 .
C57 C58 H58B 109.5 .
H58A C58 H58B 109.5 .
C57 C58 H58C 109.5 .
H58A C58 H58C 109.5 .
H58B C58 H58C 109.5 .
C56 C57 C58 90.8(3) .
C56 C57 H57A 113.5 .
C58 C57 H57A 113.5 .
C56 C57 H57B 113.5 .
C58 C57 H57B 113.5 .
H57A C57 H57B 110.8 .
C57 C56 C55 138.79(15) .
C57 C56 C59 112.09(11) .
C55 C56 C59 109.11(17) .
C57 C56 H56 90.3 .
C55 C56 H56 90.3 .
C59 C56 H56 90.3 .
C54 C55 C56 116.6(4) .
C54 C55 H55A 108.1 .
C56 C55 H55A 108.1 .
C54 C55 H55B 108.1 .
C56 C55 H55B 108.1 .
H55A C55 H55B 107.3 .
C53 C54 C55 125.4(6) .
C53 C54 S2 111.3(5) .
C55 C54 S2 123.2(5) .

loop_
_geom_bond_atom_site_label_1
_geom_bond_atom_site_label_2
_geom_bond_distance
_geom_bond_site_symmetry_2
S1 C39 1.692(4) .
S1 C42 1.744(3) .
C1 C2 1.320(9) .
C1 C14 1.454(8) .
C1 H1 0.9500 .
Si03 C64 1.863(6) .
Si03 C71 1.876(7) .
Si03 C65 1.881(7) .
Si03 C68 1.916(8) .
C3 C4 1.368(9) .
C3 C16 1.419(8) .
C3 C2 1.489(8) .
S2 C54 1.701(7) .
S2 C51 1.730(5) .
C2 H2 0.9500 .
N004 C24 1.303(6) .
N004 C20 1.379(6) .
C4 C5 1.410(8) .
C4 H4 0.9500 .
N005 C23 1.313(6) .
N005 C21 1.360(6) .
C5 C6 1.426(8) .
C5 C35 1.470(9) .
N006 C9 1.335(6) .
N006 C18 1.362(6) .
C6 C7 1.387(8) .
C6 H6 0.9500 .
N007 C8 1.302(6) .
N007 C17 1.370(6) .
C7 C16 1.414(7) .
C7 C8 1.462(7) .
C9 C10 1.437(7) .
C9 C8 1.462(8) .
C10 C11 1.389(8) .
C10 C15 1.412(7) .
C14 C15 1.406(7) .
C14 C13 1.418(8) .
C13 C12 1.374(7) .
C13 H13 0.9500 .
C12 C11 1.411(7) .
C12 C31 1.512(9) .
C11 H11 0.9500 .
C18 C19 1.404(7) .
C18 C17 1.436(8) .
C17 C22 1.406(7) .
C16 C15 1.420(8) .
C19 C20 1.397(7) .
C19 C39 1.499(6) .
C43 C44 1.5398(8) .
C43 C42 1.5399(10) .
C43 H43A 0.9900 .
C43 H43B 0.9900 .
C42 C41 1.286(4) .
C41 C40 1.3991(9) .
C41 H41 0.9500 .
C40 C39 1.3704(9) .
C40 H40 0.9500 .
C38 C35 1.517(10) .
C38 H38A 0.9800 .
C38 H38B 0.9800 .
C38 H38C 0.9800 .
C37 C35 1.543(9) .
C37 H37A 0.9800 .
C37 H37B 0.9800 .
C37 H37C 0.9800 .
C36 C35 1.592(9) .
C36 H36A 0.9800 .
C36 H36B 0.9800 .
C36 H36C 0.9800 .
C34 C31 1.548(8) .
C34 H34A 0.9800 .
C34 H34B 0.9800 .
C34 H34C 0.9800 .
C33 C31 1.560(9) .
C33 H33A 0.9800 .
C33 H33B 0.9800 .
C33 H33C 0.9800 .
C32 C31 1.533(9) .
C32 H32A 0.9800 .
C32 H32B 0.9800 .
C32 H32C 0.9800 .
C30 C29 1.385(7) .
C30 C25 1.422(7) .
C30 H30 0.9500 .
C29 C28 1.403(7) .
C29 C63 1.436(8) .
C28 C27 1.397(8) .
C28 H28 0.9500 .
C27 C26 1.427(7) .
C27 C24 1.482(7) 3_566
C26 C25 1.392(7) .
C26 C26 1.455(10) 3_566
C25 C23 1.467(7) .
C24 C23 1.421(7) .
C24 C27 1.482(7) 3_566
C22 C21 1.431(7) .
C22 C51 1.512(8) .
C21 C20 1.443(7) .
C53 C54 1.336(9) .
C53 C52 1.413(8) .
C53 H53 0.9500 .
C52 C51 1.353(8) .
C52 H52 0.9500 .
C50 C49 1.5400(8) .
C50 H50A 0.9800 .
C50 H50B 0.9800 .
C50 H50C 0.9800 .
C49 C44 1.5403(8) .
C49 H49A 0.9900 .
C49 H49B 0.9900 .
C48 C47 1.5399(8) .
C48 H48A 0.9800 .
C48 H48B 0.9800 .
C48 H48C 0.9800 .
C47 C46 1.5400(7) .
C47 H47A 0.9900 .
C47 H47B 0.9900 .
C46 C45 1.5401(7) .
C46 H46A 0.9900 .
C46 H46B 0.9900 .
C45 C44 1.5401(7) .
C45 H45A 0.9900 .
C45 H45B 0.9900 .
C44 H44 1.0000 .
C68 C69 1.486(9) .
C68 C70 1.502(9) .
C68 H68 1.0000 .
C69 H69A 0.9800 .
C69 H69B 0.9800 .
C69 H69C 0.9800 .
C70 H70A 0.9800 .
C70 H70B 0.9800 .
C70 H70C 0.9800 .
C71 C73 1.543(13) .
C71 C72 1.550(10) .
C71 H71 1.0000 .
C72 H72A 0.9800 .
C72 H72B 0.9800 .
C72 H72C 0.9800 .
C73 H73A 0.9800 .
C73 H73B 0.9800 .
C73 H73C 0.9800 .
C67 C65 1.550(11) .
C67 H67A 0.9800 .
C67 H67B 0.9800 .
C67 H67C 0.9800 .
C66 C65 1.555(11) .
C66 H66A 0.9800 .
C66 H66B 0.9800 .
C66 H66C 0.9800 .
C65 H65 1.0000 .
C64 C63 1.188(8) .
C61 C62A 1.5400(10) .
C61 C62B 1.5401(10) .
C61 C60 1.550(9) .
C61 H61A 0.9900 .
C61 H61B 0.9900 .
C61 H61C 0.9900 .
C61 H61D 0.9900 .
C62A H62A 0.9800 .
C62A H62B 0.9800 .
C62A H62C 0.9800 .
C62B H62D 0.9800 .
C62B H62E 0.9800 .
C62B H62F 0.9800 .
C60 C59 1.5396(10) .
C60 H60A 0.9900 .
C60 H60B 0.9900 .
C59 C56 1.5401(9) .
C59 H59A 0.9900 .
C59 H59B 0.9900 .
C58 C57 1.5399(10) .
C58 H58A 0.9800 .
C58 H58B 0.9800 .
C58 H58C 0.9800 .
C57 C56 1.5397(8) .
C57 H57A 0.9900 .
C57 H57B 0.9900 .
C56 C55 1.5399(9) .
C56 H56 1.0000 .
C55 C54 1.539(8) .
C55 H55A 0.9900 .
C55 H55B 0.9900 .
